data_1531802
loop_
_publ_author_name
'Lidin, S.'
'Rohrer, F.'
'Larsson, A.K.'

_publ_section_title
;
 The structure of Nb5 O12 F
;
_journal_name_full 'Solid State Sciences'
_journal_page_first 767
_journal_page_last 772
_journal_volume 4
_journal_year 2002
_chemical_formula_sum 'Nb O'
_space_group_IT_number 47
_symmetry_space_group_name_Hall '-P 2 2'
_symmetry_space_group_name_H-M 'P m m m'
_cell_angle_alpha 90
_cell_angle_beta 90
_cell_angle_gamma 90
_cell_formula_units_Z 1
_cell_length_a 3.936
_cell_length_b 6.153
_cell_length_c 3.656
_cell_volume 88.542
_citation_journal_id_ASTM SSSCFJ
_cod_data_source_file Lidin_SSSCFJ_2002_936.cif
_cod_data_source_block Nb1O1
_cod_original_cell_volume 88.54176
_cod_original_formula_sum 'Nb1 O1'
_cod_database_code 1531802

loop_
_symmetry_equiv_pos_as_xyz
x,y,z
-x,-y,z
x,-y,-z
-x,y,-z
-x,-y,-z
x,y,-z
-x,y,z
x,-y,z

loop_
_atom_site_label
_atom_site_type_symbol
_atom_site_fract_x
_atom_site_fract_y
_atom_site_fract_z
_atom_site_occupancy
_atom_site_U_iso_or_equiv
Nb1 Nb+2 0 0 0 1 0.0
O1 O-2 0.5 0 0 1 0.0
